data_7057339
loop_
_publ_author_name
'Zadesenets, Andrey V.'
'Filatov, Evgeniy Yu.'
'Plyusnin, Pavel E.'
'Asanova, Tatyana I.'
'Korolkov, Ilya V.'
'Baidina, Iraida A.'
'Shlyakhova, Elena V.'
'Asanov, Igor P.'
'Korenev, Sergey V.'

_publ_section_title
;
 Complex salts of Pd(ii) and Pt(ii) with Co(ii) and Ni(ii) aqua-cations as
 single-source precursors for bimetallic nanoalloys and mixed oxides
;
_journal_issue 11
_journal_name_full 'New Journal of Chemistry'
_journal_page_first 8843
_journal_paper_doi 10.1039/C8NJ00956B
_journal_volume 42
_journal_year 2018
_chemical_formula_moiety '[Ni(H2O)6][Pt(NO2)4]*2H2O'
_chemical_formula_sum 'H16 N4 Ni O16 Pt'
_chemical_formula_weight 581.97
_chemical_name_common 'nickel(II) nitroplatinate octahydrate'
_space_group_crystal_system triclinic
_space_group_IT_number 1
_space_group_name_Hall 'P 1'
_space_group_name_H-M_alt 'P 1'
_symmetry_space_group_name_Hall 'P 1'
_symmetry_space_group_name_H-M 'P 1'
_atom_sites_solution_hydrogens difmap
_audit_creation_method SHELXL-2016/4
_audit_update_record
;
2017-12-10 deposited with the CCDC.
2018-04-06 downloaded from the CCDC.
;
_cell_angle_alpha 110.031(3)
_cell_angle_beta 104.303(3)
_cell_angle_gamma 96.242(3)
_cell_formula_units_Z 1
_cell_length_a 5.9377(4)
_cell_length_b 7.7854(5)
_cell_length_c 8.7147(5)
_cell_measurement_reflns_used 6420
_cell_measurement_temperature 296(2)
_cell_measurement_theta_max 32.13
_cell_measurement_theta_min 2.61
_cell_volume 358.39(4)
_computing_structure_refinement 'SHELXL-2016/4 (Sheldrick, 2016)'
_diffrn_ambient_temperature 296(2)
_diffrn_measured_fraction_theta_full 0.996
_diffrn_measured_fraction_theta_max 0.997
_diffrn_measurement_device_type 'Bruker X8 Apex'
_diffrn_measurement_method '\f and \w scans'
_diffrn_radiation_type MoK\a
_diffrn_radiation_wavelength 0.71073
_diffrn_reflns_av_R_equivalents 0.0267
_diffrn_reflns_av_unetI/netI 0.0378
_diffrn_reflns_Laue_measured_fraction_full 0.996
_diffrn_reflns_Laue_measured_fraction_max 0.997
_diffrn_reflns_limit_h_max 8
_diffrn_reflns_limit_h_min -6
_diffrn_reflns_limit_k_max 10
_diffrn_reflns_limit_k_min -11
_diffrn_reflns_limit_l_max 13
_diffrn_reflns_limit_l_min -10
_diffrn_reflns_number 6420
_diffrn_reflns_point_group_measured_fraction_full 0.816
_diffrn_reflns_point_group_measured_fraction_max 0.694
_diffrn_reflns_theta_full 25.242
_diffrn_reflns_theta_max 32.128
_diffrn_reflns_theta_min 2.612
_diffrn_source 'fine-focus sealed tube'
_diffrn_standards_decay_% 0
_diffrn_standards_interval_time 1
_diffrn_standards_number 0
_exptl_absorpt_coefficient_mu 11.155
_exptl_absorpt_correction_T_max 0.5090
_exptl_absorpt_correction_T_min 0.2854
_exptl_absorpt_correction_type multi-scan
_exptl_crystal_colour green
_exptl_crystal_density_diffrn 2.696
_exptl_crystal_description prismatic
_exptl_crystal_F_000 278
_exptl_crystal_size_max 0.150
_exptl_crystal_size_mid 0.100
_exptl_crystal_size_min 0.070
_refine_diff_density_max 0.882
_refine_diff_density_min -0.933
_refine_diff_density_rms 0.109
_refine_ls_abs_structure_details
;
 Classical Flack method preferred over Parsons because s.u. lower.
;
_refine_ls_abs_structure_Flack 0.03(3)
_refine_ls_extinction_coef 0.0332(12)
_refine_ls_extinction_expression Fc^*^=kFc[1+0.001xFc^2^\l^3^/sin(2\q)]^-1/4^
_refine_ls_extinction_method 'SHELXL-2016/4 (Sheldrick 2016)'
_refine_ls_goodness_of_fit_ref 1.039
_refine_ls_hydrogen_treatment refxyz
_refine_ls_matrix_type full
_refine_ls_number_parameters 248
_refine_ls_number_reflns 3476
_refine_ls_number_restraints 19
_refine_ls_restrained_S_all 1.039
_refine_ls_R_factor_all 0.0148
_refine_ls_R_factor_gt 0.0148
_refine_ls_shift/su_max 0.002
_refine_ls_shift/su_mean 0.000
_refine_ls_structure_factor_coef Fsqd
_refine_ls_weighting_details 'w=1/[\s^2^(Fo^2^)] where P=(Fo^2^+2Fc^2^)/3'
_refine_ls_weighting_scheme calc
_refine_ls_wR_factor_gt 0.0346
_refine_ls_wR_factor_ref 0.0346
_reflns_Friedel_coverage 0.392
_reflns_Friedel_fraction_full 0.635
_reflns_Friedel_fraction_max 0.390
_reflns_number_gt 3476
_reflns_number_total 3476
_reflns_threshold_expression 'I > 2\s(I)'
_cod_data_source_file c8nj00956b2.cif
_cod_data_source_block NiPtNy
_cod_depositor_comments 'Adding full bibliography for 7057339--7057343.cif.'
_cod_database_code 7057339
_shelx_shelxl_version_number 2016/4
_shelx_space_group_comment
;
The symmetry employed for this shelxl refinement is uniquely defined
by the following loop, which should always be used as a source of
symmetry information in preference to the above space-group names.
They are only intended as comments.
;
_shelx_estimated_absorpt_t_min 0.285
_shelx_estimated_absorpt_t_max 0.509

loop_
_space_group_symop_operation_xyz
'x, y, z'

loop_
_atom_site_label
_atom_site_type_symbol
_atom_site_fract_x
_atom_site_fract_y
_atom_site_fract_z
_atom_site_U_iso_or_equiv
_atom_site_adp_type
_atom_site_occupancy
_atom_site_site_symmetry_order
_atom_site_calc_flag
_atom_site_refinement_flags_posn
_atom_site_refinement_flags_adp
PT1 Pt 0.76973(2) 0.62806(2) 0.89390(2) 0.01410(4) Uani 1 1 d . .
NI1 Ni 0.7700(7) 0.1271(4) 0.3946(4) 0.01571(8) Uani 1 1 d . .
N1 N 0.8727(17) 0.8472(11) 0.8365(12) 0.0209(17) Uani 1 1 d . .
N2 N 0.4344(18) 0.6318(13) 0.7723(13) 0.0179(14) Uani 1 1 d . .
N3 N 0.6573(16) 0.4025(11) 0.9444(11) 0.0151(12) Uani 1 1 d . .
N4 N 1.1000(19) 0.6243(12) 1.0125(13) 0.0214(17) Uani 1 1 d . .
O11 O 0.979(2) 1.0023(11) 0.9517(12) 0.041(2) Uani 1 1 d . .
O12 O 0.8376(19) 0.8297(13) 0.6883(11) 0.0342(19) Uani 1 1 d . .
O21 O 0.3634(18) 0.7798(13) 0.8150(14) 0.0335(17) Uani 1 1 d . .
O22 O 0.3097(18) 0.4925(12) 0.6533(12) 0.033(2) Uani 1 1 d . .
O31 O 0.7050(19) 0.4262(12) 1.0988(11) 0.035(2) Uani 1 1 d . .
O32 O 0.5567(15) 0.2531(11) 0.8361(11) 0.0295(15) Uani 1 1 d . .
O41 O 1.1731(17) 0.4746(13) 0.9687(14) 0.0315(16) Uani 1 1 d . .
O42 O 1.2388(19) 0.7625(13) 1.1343(13) 0.036(2) Uani 1 1 d . .
O1W O 0.4784(16) 0.1002(11) 0.4820(11) 0.0227(15) Uani 1 1 d D .
O2W O 1.0596(16) 0.1544(11) 0.3044(11) 0.0227(16) Uani 1 1 d D .
O3W O 0.7535(19) -0.1518(12) 0.3179(15) 0.035(2) Uani 1 1 d D .
O4W O 0.7869(17) 0.4071(11) 0.4730(14) 0.032(2) Uani 1 1 d D .
O5W O 0.5501(15) 0.1022(10) 0.1587(11) 0.0202(12) Uani 1 1 d D .
O6W O 0.9825(18) 0.1527(12) 0.6246(12) 0.0291(17) Uani 1 1 d D .
O7W O 1.3503(17) 0.4692(12) 1.3135(12) 0.0294(17) Uani 1 1 d D .
O8W O 0.192(2) 0.7841(13) 0.4713(13) 0.036(2) Uani 1 1 d D .
H1W1 H 0.534(16) 0.166(14) 0.577(8) 0.043 Uiso 1 1 d D U
H1W2 H 0.363(11) 0.121(12) 0.432(10) 0.043 Uiso 1 1 d D U
H2W1 H 1.120(14) 0.257(8) 0.311(10) 0.043 Uiso 1 1 d D U
H2W2 H 1.061(16) 0.086(14) 0.214(8) 0.043 Uiso 1 1 d D U
H3W1 H 0.634(11) -0.228(10) 0.257(9) 0.043 Uiso 1 1 d D U
H3W2 H 0.883(13) -0.183(15) 0.345(14) 0.043 Uiso 1 1 d D U
H4W1 H 0.777(14) 0.453(11) 0.567(7) 0.043 Uiso 1 1 d D U
H4W2 H 0.685(14) 0.459(15) 0.432(14) 0.043 Uiso 1 1 d D U
H5W1 H 0.514(16) 0.005(9) 0.081(9) 0.043 Uiso 1 1 d D U
H5W2 H 0.620(14) 0.179(12) 0.140(13) 0.043 Uiso 1 1 d D U
H6W1 H 1.072(14) 0.241(10) 0.679(10) 0.043 Uiso 1 1 d D U
H6W2 H 0.979(15) 0.088(13) 0.677(12) 0.043 Uiso 1 1 d D U
H7W1 H 1.315(14) 0.566(9) 1.362(10) 0.043 Uiso 1 1 d D U
H7W2 H 1.319(16) 0.437(13) 1.206(7) 0.043 Uiso 1 1 d D U
H8W1 H 0.193(17) 0.784(14) 0.567(8) 0.043 Uiso 1 1 d D U
H8W2 H 0.298(12) 0.861(10) 0.480(10) 0.043 Uiso 1 1 d D U

loop_
_atom_site_aniso_label
_atom_site_aniso_U_11
_atom_site_aniso_U_22
_atom_site_aniso_U_33
_atom_site_aniso_U_23
_atom_site_aniso_U_13
_atom_site_aniso_U_12
PT1 0.01559(5) 0.01456(5) 0.01223(5) 0.00593(3) 0.00401(3) 0.00138(3)
NI1 0.01526(17) 0.01592(15) 0.01460(15) 0.00546(12) 0.00306(12) 0.00273(12)
N1 0.022(3) 0.015(2) 0.020(3) 0.0037(19) 0.004(2) -0.0017(19)
N2 0.014(2) 0.027(3) 0.016(2) 0.014(2) 0.0024(18) 0.005(2)
N3 0.015(2) 0.020(2) 0.014(2) 0.0118(18) 0.0036(16) 0.0026(17)
N4 0.020(3) 0.021(3) 0.022(3) 0.008(2) 0.006(3) 0.000(2)
O11 0.069(6) 0.017(3) 0.030(4) 0.007(3) 0.014(4) -0.004(3)
O12 0.051(5) 0.036(3) 0.015(3) 0.017(2) 0.005(3) -0.004(3)
O21 0.034(4) 0.032(3) 0.034(3) 0.010(2) 0.011(3) 0.012(3)
O22 0.029(5) 0.029(3) 0.027(4) 0.006(3) -0.006(3) -0.008(3)
O31 0.052(5) 0.027(3) 0.024(4) 0.012(3) 0.011(4) 0.000(3)
O32 0.036(3) 0.021(3) 0.022(3) 0.005(2) 0.003(2) -0.007(2)
O41 0.025(3) 0.036(3) 0.035(3) 0.016(3) 0.005(2) 0.017(2)
O42 0.029(5) 0.039(4) 0.032(4) 0.014(3) -0.003(4) 0.001(4)
O1W 0.018(3) 0.026(3) 0.021(3) 0.007(2) 0.004(2) 0.002(2)
O2W 0.025(4) 0.026(3) 0.018(3) 0.008(2) 0.010(3) 0.007(2)
O3W 0.038(5) 0.017(3) 0.041(5) 0.005(3) 0.004(4) 0.007(3)
O4W 0.031(4) 0.017(3) 0.036(5) 0.001(3) 0.006(4) 0.004(3)
O5W 0.021(2) 0.020(2) 0.017(2) 0.0089(17) -0.0012(18) 0.0010(17)
O6W 0.032(3) 0.029(3) 0.018(3) 0.011(2) -0.003(2) -0.006(2)
O7W 0.037(4) 0.030(3) 0.029(3) 0.015(3) 0.014(3) 0.017(3)
O8W 0.051(6) 0.031(3) 0.035(4) 0.017(3) 0.019(4) 0.014(3)

loop_
_atom_type_symbol
_atom_type_description
_atom_type_scat_dispersion_real
_atom_type_scat_dispersion_imag
_atom_type_scat_source
N N 0.0061 0.0033 'International Tables Vol C Tables 4.2.6.8 and 6.1.1.4'
H H 0.0000 0.0000 'International Tables Vol C Tables 4.2.6.8 and 6.1.1.4'
O O 0.0106 0.0060 'International Tables Vol C Tables 4.2.6.8 and 6.1.1.4'
Ni Ni 0.3393 1.1124 'International Tables Vol C Tables 4.2.6.8 and 6.1.1.4'
Pt Pt -1.7033 8.3905 'International Tables Vol C Tables 4.2.6.8 and 6.1.1.4'

loop_
_geom_angle_atom_site_label_1
_geom_angle_atom_site_label_2
_geom_angle_atom_site_label_3
_geom_angle
N4 PT1 N1 93.6(4)
N4 PT1 N2 179.7(5)
N1 PT1 N2 86.2(4)
N4 PT1 N3 87.8(4)
N1 PT1 N3 178.1(5)
N2 PT1 N3 92.3(4)
O6W NI1 O3W 87.2(4)
O6W NI1 O4W 92.5(5)
O3W NI1 O4W 179.7(7)
O6W NI1 O1W 89.0(4)
O3W NI1 O1W 90.6(4)
O4W NI1 O1W 89.2(4)
O6W NI1 O5W 179.6(5)
O3W NI1 O5W 93.1(5)
O4W NI1 O5W 87.2(4)
O1W NI1 O5W 90.8(4)
O6W NI1 O2W 91.7(4)
O3W NI1 O2W 89.6(4)
O4W NI1 O2W 90.6(4)
O1W NI1 O2W 179.3(6)
O5W NI1 O2W 88.5(4)
O12 N1 O11 118.5(10)
O12 N1 PT1 120.4(7)
O11 N1 PT1 121.1(8)
O22 N2 O21 120.9(12)
O22 N2 PT1 119.9(9)
O21 N2 PT1 119.1(8)
O32 N3 O31 120.1(9)
O32 N3 PT1 123.7(7)
O31 N3 PT1 116.2(6)
O42 N4 O41 117.3(12)
O42 N4 PT1 123.3(9)
O41 N4 PT1 119.3(8)

loop_
_geom_bond_atom_site_label_1
_geom_bond_atom_site_label_2
_geom_bond_distance
PT1 N4 1.986(12)
PT1 N1 2.011(9)
PT1 N2 2.020(11)
PT1 N3 2.035(8)
NI1 O6W 2.017(12)
NI1 O3W 2.024(9)
NI1 O4W 2.032(9)
NI1 O1W 2.074(9)
NI1 O5W 2.077(11)
NI1 O2W 2.079(9)
N1 O12 1.213(12)
N1 O11 1.247(12)
N2 O22 1.214(14)
N2 O21 1.238(12)
N3 O32 1.191(11)
N3 O31 1.247(12)
N4 O42 1.247(14)
N4 O41 1.257(12)
